data_1568646
loop_
_publ_author_name
'Lapointe, S&#xe9;bastien'
'Duari, Prakash'
'Gessner, Viktoria H.'

_publ_section_title
;
 Probing the donor strength of yldiide ligands: synthesis, structure and
 reactivity of rhodium complexes with a PC<sub>ylide</sub>N pincer ligand.
;
_journal_issue 14
_journal_name_full 'Chemical science'
_journal_page_first 3816
_journal_page_last 3825
_journal_paper_doi 10.1039/d2sc06759e
_journal_volume 14
_journal_year 2023
_chemical_formula_sum 'C59 H64 Br2 N2 O P3 Rh'
_chemical_formula_weight 1172.76
_space_group_crystal_system triclinic
_space_group_IT_number 2
_space_group_name_Hall '-P 1'
_space_group_name_H-M_alt 'P -1'
_atom_sites_solution_hydrogens geom
_audit_creation_method SHELXL-2018/3
_audit_update_record
;
2022-11-19 deposited with the CCDC.	2023-03-13 downloaded from the CCDC.
;
_cell_angle_alpha 96.372(2)
_cell_angle_beta 103.5600(10)
_cell_angle_gamma 100.505(2)
_cell_formula_units_Z 2
_cell_length_a 10.7834(2)
_cell_length_b 14.9584(3)
_cell_length_c 19.8288(3)
_cell_measurement_reflns_used 53764
_cell_measurement_temperature 100(2)
_cell_measurement_theta_max 76.0450
_cell_measurement_theta_min 2.4270
_cell_volume 3017.36(10)
_computing_cell_refinement 'CrysAlisPro 1.171.40.20a (Rigaku OD, 2018)'
_computing_data_collection 'CrysAlisPro 1.171.40.20a (Rigaku OD, 2018)'
_computing_data_reduction 'CrysAlisPro 1.171.40.20a (Rigaku OD, 2018)'
_computing_molecular_graphics 'SHELXLE-2019 (Sheldrick, 2019)'
_computing_structure_refinement 'SHELXL-2018/3 (Sheldrick, 2018)'
_computing_structure_solution 'SHELXT-2018/2 (Sheldrick, 2018)'
_diffrn_ambient_temperature 100(2)
_diffrn_detector 'CCD plate'
_diffrn_detector_type HyPix
_diffrn_measured_fraction_theta_full 0.997
_diffrn_measured_fraction_theta_max 0.958
_diffrn_measurement_device 'four-circle diffractometer'
_diffrn_measurement_device_type 'XtaLAB Synergy, Dualflex, HyPix'
_diffrn_measurement_method '\w scans'
_diffrn_orient_matrix_type 'CrysAlisPro convention (1999,Acta A55,543-557)'
_diffrn_radiation_type CuK\a
_diffrn_radiation_wavelength 1.54184
_diffrn_reflns_av_R_equivalents 0.1193
_diffrn_reflns_av_unetI/netI 0.0475
_diffrn_reflns_Laue_measured_fraction_full 0.997
_diffrn_reflns_Laue_measured_fraction_max 0.958
_diffrn_reflns_limit_h_max 12
_diffrn_reflns_limit_h_min -13
_diffrn_reflns_limit_k_max 18
_diffrn_reflns_limit_k_min -18
_diffrn_reflns_limit_l_max 24
_diffrn_reflns_limit_l_min -24
_diffrn_reflns_number 81811
_diffrn_reflns_point_group_measured_fraction_full 0.997
_diffrn_reflns_point_group_measured_fraction_max 0.958
_diffrn_reflns_theta_full 67.684
_diffrn_reflns_theta_max 76.832
_diffrn_reflns_theta_min 2.322
_diffrn_source 'micro-focus sealed X-ray tube'
_diffrn_source_type 'PhotonJet (Cu) X-ray Source'
_exptl_absorpt_coefficient_mu 4.874
_exptl_absorpt_correction_T_max 1.000
_exptl_absorpt_correction_T_min 0.591
_exptl_absorpt_correction_type gaussian
_exptl_absorpt_process_details
;
CrysAlisPro 1.171.40.20a (Rigaku Oxford Diffraction, 2018)
Numerical absorption correction based on gaussian integration over
			a multifaceted crystal model
Empirical absorption correction using spherical harmonics,
 implemented in SCALE3 ABSPACK scaling algorithm.
;
_exptl_crystal_colour orange
_exptl_crystal_density_diffrn 1.291
_exptl_crystal_description prism
_exptl_crystal_F_000 1200
_exptl_crystal_size_max 0.170
_exptl_crystal_size_mid 0.060
_exptl_crystal_size_min 0.040
_refine_diff_density_max 1.996
_refine_diff_density_min -1.824
_refine_diff_density_rms 0.134
_refine_ls_extinction_method none
_refine_ls_goodness_of_fit_ref 1.082
_refine_ls_hydrogen_treatment constr
_refine_ls_matrix_type full
_refine_ls_number_parameters 668
_refine_ls_number_reflns 12212
_refine_ls_number_restraints 0
_refine_ls_restrained_S_all 1.082
_refine_ls_R_factor_all 0.0862
_refine_ls_R_factor_gt 0.0776
_refine_ls_shift/su_max 0.001
_refine_ls_shift/su_mean 0.000
_refine_ls_structure_factor_coef Fsqd
_refine_ls_weighting_details 'w=1/[\s^2^(Fo^2^)+(0.1531P)^2^+3.2718P] where P=(Fo^2^+2Fc^2^)/3'
_refine_ls_weighting_scheme calc
_refine_ls_wR_factor_gt 0.2247
_refine_ls_wR_factor_ref 0.2356
_reflns_Friedel_coverage 0.000
_reflns_number_gt 10009
_reflns_number_total 12212
_reflns_threshold_expression 'I > 2\s(I)'
_cod_data_source_file d2sc06759e2.cif
_cod_data_source_block SL-227
_cod_depositor_comments 'Adding full bibliography for 1568644--1568653.cif.'
_cod_database_code 1568646
_shelx_shelxl_version_number 2018/3
_shelx_space_group_comment
;
The symmetry employed for this shelxl refinement is uniquely defined
by the following loop, which should always be used as a source of
symmetry information in preference to the above space-group names.
They are only intended as comments.
;
_shelx_estimated_absorpt_t_min 0.491
_shelx_estimated_absorpt_t_max 0.829

loop_
_space_group_symop_operation_xyz
'x, y, z'
'-x, -y, -z'

loop_
_atom_site_label
_atom_site_type_symbol
_atom_site_fract_x
_atom_site_fract_y
_atom_site_fract_z
_atom_site_U_iso_or_equiv
_atom_site_adp_type
_atom_site_occupancy
_atom_site_site_symmetry_order
_atom_site_calc_flag
_atom_site_refinement_flags_posn
_atom_site_refinement_flags_adp
_atom_site_refinement_flags_occupancy
_atom_site_disorder_assembly
_atom_site_disorder_group
Rh1 Rh 0.35266(4) 0.75758(3) 0.72415(2) 0.04643(15) Uani 1 1 d . . . . .
Br1 Br 0.12775(5) 0.76429(4) 0.64189(3) 0.05029(17) Uani 1 1 d . . . . .
Br2 Br 0.25074(6) 0.79162(5) 0.82621(3) 0.05791(19) Uani 1 1 d . . . . .
P1 P 0.31698(15) 0.60587(11) 0.72765(8) 0.0540(4) Uani 1 1 d . . . . .
P2 P 0.58301(13) 0.87060(11) 0.82214(8) 0.0528(3) Uani 1 1 d . . . . .
P3 P 0.44073(13) 0.74404(11) 0.62850(8) 0.0509(3) Uani 1 1 d . . . . .
O1 O 0.4642(5) 0.5935(3) 0.7688(3) 0.0822(17) Uani 1 1 d . . . . .
N1 N 0.4690(4) 0.9017(3) 0.7668(2) 0.0489(10) Uani 1 1 d . . . . .
N2 N 0.3181(4) 0.6900(4) 0.5568(2) 0.0526(11) Uani 1 1 d . . . . .
H2 H 0.257707 0.646323 0.563620 0.063 Uiso 1 1 calc R U . . .
C1 C 0.2801(5) 0.5191(4) 0.6490(3) 0.0518(12) Uani 1 1 d . . . . .
H1 H 0.325741 0.548990 0.616221 0.062 Uiso 1 1 calc R U . . .
C2 C 0.3320(6) 0.4311(5) 0.6590(4) 0.0682(18) Uani 1 1 d . . . . .
H2A H 0.426427 0.447871 0.683132 0.082 Uiso 1 1 calc R U . . .
H2B H 0.286309 0.396117 0.688885 0.082 Uiso 1 1 calc R U . . .
C3 C 0.3108(6) 0.3711(5) 0.5881(4) 0.0679(17) Uani 1 1 d . . . . .
H3A H 0.365936 0.403243 0.560877 0.081 Uiso 1 1 calc R U . . .
H3B H 0.338581 0.312725 0.595909 0.081 Uiso 1 1 calc R U . . .
C4 C 0.1713(6) 0.3498(4) 0.5464(3) 0.0593(14) Uani 1 1 d . . . . .
H4A H 0.118050 0.309147 0.569992 0.071 Uiso 1 1 calc R U . . .
H4B H 0.163957 0.316079 0.499277 0.071 Uiso 1 1 calc R U . . .
C5 C 0.1171(6) 0.4359(4) 0.5381(3) 0.0560(13) Uani 1 1 d . . . . .
H5A H 0.023051 0.418152 0.513260 0.067 Uiso 1 1 calc R U . . .
H5B H 0.162620 0.473056 0.509202 0.067 Uiso 1 1 calc R U . . .
C6 C 0.1348(5) 0.4941(4) 0.6099(3) 0.0507(12) Uani 1 1 d . . . . .
H6A H 0.101880 0.550987 0.603240 0.061 Uiso 1 1 calc R U . . .
H6B H 0.084333 0.458919 0.637716 0.061 Uiso 1 1 calc R U . . .
C7 C 0.2233(10) 0.5644(6) 0.7871(4) 0.084(2) Uani 1 1 d . . . . .
H7 H 0.261185 0.611055 0.830790 0.101 Uiso 1 1 calc R U . . .
C8 C 0.2483(13) 0.4739(6) 0.8120(5) 0.102(3) Uani 1 1 d . . . . .
H8BC H 0.340872 0.479905 0.837327 0.122 Uiso 0.436(11) 1 calc R U P A 2
H8BD H 0.222765 0.422174 0.772298 0.122 Uiso 0.436(11) 1 calc R U P A 2
H8AA H 0.192624 0.421018 0.776868 0.122 Uiso 0.564(11) 1 calc R U P A 1
H8AB H 0.340714 0.471097 0.816157 0.122 Uiso 0.564(11) 1 calc R U P A 1
C9A C 0.220(2) 0.4681(12) 0.8775(9) 0.081(4) Uani 0.564(11) 1 d . . P A 1
H9AA H 0.279225 0.518815 0.913555 0.098 Uiso 0.564(11) 1 calc R U P A 1
H9AB H 0.233977 0.408865 0.892429 0.098 Uiso 0.564(11) 1 calc R U P A 1
C10A C 0.083(2) 0.4747(13) 0.8706(11) 0.083(4) Uani 0.564(11) 1 d . . P A 1
H10A H 0.065358 0.475393 0.917347 0.099 Uiso 0.564(11) 1 calc R U P A 1
H10B H 0.025527 0.419157 0.839291 0.099 Uiso 0.564(11) 1 calc R U P A 1
C11A C 0.0486(17) 0.5621(13) 0.8406(11) 0.081(4) Uani 0.564(11) 1 d . . P A 1
H11A H 0.097713 0.617811 0.874833 0.097 Uiso 0.564(11) 1 calc R U P A 1
H11B H -0.045754 0.559757 0.834638 0.097 Uiso 0.564(11) 1 calc R U P A 1
C9B C 0.136(3) 0.4594(19) 0.8733(13) 0.081(4) Uani 0.436(11) 1 d . . P A 2
H9BA H 0.131239 0.396753 0.885751 0.098 Uiso 0.436(11) 1 calc R U P A 2
H9BB H 0.178300 0.503717 0.917198 0.098 Uiso 0.436(11) 1 calc R U P A 2
C10B C -0.002(3) 0.4722(15) 0.8466(13) 0.083(4) Uani 0.436(11) 1 d . . P A 2
H10C H -0.052144 0.417172 0.812084 0.099 Uiso 0.436(11) 1 calc R U P A 2
H10D H -0.041927 0.475108 0.886534 0.099 Uiso 0.436(11) 1 calc R U P A 2
C11B C -0.014(2) 0.5553(18) 0.8130(15) 0.081(4) Uani 0.436(11) 1 d . . P A 2
H11C H 0.003643 0.610013 0.849663 0.097 Uiso 0.436(11) 1 calc R U P A 2
H11D H -0.104534 0.547443 0.783447 0.097 Uiso 0.436(11) 1 calc R U P A 2
C12 C 0.0817(9) 0.5700(5) 0.7678(5) 0.079(2) Uani 1 1 d . . . . .
H12A H 0.028232 0.518476 0.730711 0.095 Uiso 0.564(11) 1 calc R U P A 1
H12B H 0.070089 0.629305 0.752232 0.095 Uiso 0.564(11) 1 calc R U P A 1
H12C H 0.041130 0.525810 0.723654 0.095 Uiso 0.436(11) 1 calc R U P A 2
H12D H 0.080786 0.632059 0.754971 0.095 Uiso 0.436(11) 1 calc R U P A 2
C13 C 0.5217(5) 0.7535(5) 0.7933(3) 0.0566(15) Uani 1 1 d . . . . .
C14 C 0.5486(7) 0.6723(5) 0.8068(4) 0.078(2) Uani 1 1 d . . . . .
C15 C 0.6709(8) 0.6573(6) 0.8558(6) 0.099(3) Uani 1 1 d . . . . .
H15C H 0.681409 0.693092 0.902659 0.119 Uiso 0.484(8) 1 calc R U P B -1
H15D H 0.746485 0.683594 0.838606 0.119 Uiso 0.484(8) 1 calc R U P B -1
H15A H 0.733710 0.645821 0.828359 0.119 Uiso 0.516(8) 1 calc R U P B -2
H15B H 0.711929 0.713945 0.890587 0.119 Uiso 0.516(8) 1 calc R U P B -2
C22 C 0.6039(6) 0.8994(5) 0.9167(4) 0.0666(18) Uani 1 1 d . . . . .
C23 C 0.6806(8) 0.9830(7) 0.9533(4) 0.086(2) Uani 1 1 d . . . . .
H23 H 0.725200 1.024434 0.929402 0.103 Uiso 1 1 calc R U . . .
C24 C 0.6929(9) 1.0064(7) 1.0239(5) 0.093(3) Uani 1 1 d . . . . .
H24 H 0.741350 1.065537 1.047907 0.112 Uiso 1 1 calc R U . . .
C25 C 0.6357(8) 0.9450(8) 1.0600(4) 0.091(3) Uani 1 1 d . . . . .
H25 H 0.648952 0.959664 1.109403 0.109 Uiso 1 1 calc R U . . .
C26 C 0.5601(8) 0.8633(7) 1.0243(4) 0.082(2) Uani 1 1 d . . . . .
H26 H 0.517621 0.821177 1.048518 0.098 Uiso 1 1 calc R U . . .
C27 C 0.5441(7) 0.8405(6) 0.9526(4) 0.073(2) Uani 1 1 d . . . . .
H27 H 0.490642 0.782941 0.928228 0.088 Uiso 1 1 calc R U . . .
C28 C 0.7449(6) 0.9097(5) 0.8097(4) 0.0665(18) Uani 1 1 d . . . . .
C29 C 0.7618(7) 0.9563(5) 0.7557(4) 0.072(2) Uani 1 1 d . . . . .
H29 H 0.691289 0.976793 0.727756 0.086 Uiso 1 1 calc R U . . .
C30 C 0.8848(8) 0.9731(7) 0.7426(5) 0.093(3) Uani 1 1 d . . . . .
H30 H 0.899910 1.006914 0.706424 0.112 Uiso 1 1 calc R U . . .
C31B C 0.9862(9) 0.9396(9) 0.7832(7) 0.118(4) Uani 1 1 d . . . . .
H31B H 1.067762 0.946028 0.771654 0.141 Uiso 1 1 calc R U . . .
C32 C 0.9689(8) 0.8988(9) 0.8378(6) 0.107(3) Uani 1 1 d . . . . .
H32 H 1.041147 0.880945 0.866435 0.129 Uiso 1 1 calc R U . . .
C33 C 0.8502(7) 0.8814(7) 0.8546(5) 0.090(3) Uani 1 1 d . . . . .
H33 H 0.839223 0.852360 0.893738 0.108 Uiso 1 1 calc R U . . .
C34 C 0.4379(6) 0.9884(4) 0.7714(3) 0.0542(13) Uani 1 1 d . . . . .
C35 C 0.5315(7) 1.0697(5) 0.8037(4) 0.0686(17) Uani 1 1 d . . . . .
H35 H 0.619431 1.067207 0.824251 0.082 Uiso 1 1 calc R U . . .
C36 C 0.4930(8) 1.1545(5) 0.8052(4) 0.076(2) Uani 1 1 d . . . . .
H36 H 0.556701 1.208915 0.827209 0.091 Uiso 1 1 calc R U . . .
C37 C 0.3686(9) 1.1621(5) 0.7766(4) 0.075(2) Uani 1 1 d . . . . .
C38 C 0.2775(8) 1.0820(5) 0.7430(4) 0.0663(16) Uani 1 1 d . . . . .
H38 H 0.190322 1.085513 0.721559 0.080 Uiso 1 1 calc R U . . .
C39 C 0.3122(6) 0.9970(4) 0.7402(3) 0.0541(13) Uani 1 1 d . . . . .
H39 H 0.248207 0.943406 0.716464 0.065 Uiso 1 1 calc R U . . .
C40 C 0.3287(12) 1.2545(6) 0.7810(7) 0.114(4) Uani 1 1 d . . . . .
H40A H 0.311533 1.269890 0.826842 0.171 Uiso 1 1 calc R U . . .
H40B H 0.249472 1.250882 0.743609 0.171 Uiso 1 1 calc R U . . .
H40C H 0.399323 1.302207 0.775490 0.171 Uiso 1 1 calc R U . . .
C41 C 0.5700(6) 0.6797(5) 0.6315(3) 0.0614(16) Uani 1 1 d . . . . .
C42 C 0.5514(6) 0.5952(5) 0.5890(3) 0.0585(14) Uani 1 1 d . . . . .
H42 H 0.469038 0.570026 0.556366 0.070 Uiso 1 1 calc R U . . .
C43 C 0.6503(6) 0.5474(5) 0.5932(3) 0.0625(16) Uani 1 1 d . . . . .
H43 H 0.634172 0.488695 0.565066 0.075 Uiso 1 1 calc R U . . .
C44 C 0.7731(6) 0.5843(5) 0.6384(4) 0.0642(16) Uani 1 1 d . . . . .
H44 H 0.841693 0.551894 0.640695 0.077 Uiso 1 1 calc R U . . .
C45 C 0.7942(6) 0.6703(5) 0.6804(4) 0.0650(17) Uani 1 1 d . . . . .
H45 H 0.878032 0.696856 0.711035 0.078 Uiso 1 1 calc R U . . .
C46 C 0.6938(5) 0.7165(5) 0.6776(4) 0.0638(17) Uani 1 1 d . . . . .
H46 H 0.708695 0.773954 0.707211 0.077 Uiso 1 1 calc R U . . .
C47 C 0.5089(6) 0.8533(5) 0.6066(3) 0.0597(15) Uani 1 1 d . . . . .
C48 C 0.6245(6) 0.8724(6) 0.5840(3) 0.0687(18) Uani 1 1 d . . . . .
H48 H 0.670368 0.824739 0.578374 0.082 Uiso 1 1 calc R U . . .
C49 C 0.6714(7) 0.9561(6) 0.5702(4) 0.078(2) Uani 1 1 d . . . . .
H49 H 0.749575 0.966592 0.555204 0.094 Uiso 1 1 calc R U . . .
C50 C 0.6077(8) 1.0264(6) 0.5776(4) 0.079(2) Uani 1 1 d . . . . .
H50 H 0.642762 1.085644 0.568753 0.095 Uiso 1 1 calc R U . . .
C51 C 0.4908(8) 1.0109(5) 0.5981(3) 0.0680(17) Uani 1 1 d . . . . .
H51 H 0.445852 1.059313 0.602956 0.082 Uiso 1 1 calc R U . . .
C52 C 0.4418(6) 0.9244(5) 0.6112(3) 0.0575(14) Uani 1 1 d . . . . .
H52 H 0.360975 0.913041 0.623494 0.069 Uiso 1 1 calc R U . . .
C53 C 0.3039(6) 0.7087(4) 0.4872(3) 0.0555(14) Uani 1 1 d . . . . .
C54 C 0.4022(6) 0.7120(5) 0.4522(3) 0.0595(15) Uani 1 1 d . . . . .
H54 H 0.485626 0.702678 0.475022 0.071 Uiso 1 1 calc R U . . .
C55 C 0.3764(7) 0.7289(6) 0.3835(4) 0.077(2) Uani 1 1 d . . . . .
H55 H 0.444179 0.731011 0.360175 0.092 Uiso 1 1 calc R U . . .
C56 C 0.2560(8) 0.7430(7) 0.3469(4) 0.086(3) Uani 1 1 d . . . . .
C57 C 0.1601(7) 0.7395(6) 0.3836(4) 0.079(2) Uani 1 1 d . . . . .
H57 H 0.077094 0.749886 0.361165 0.095 Uiso 1 1 calc R U . . .
C58 C 0.1822(6) 0.7214(5) 0.4514(3) 0.0657(17) Uani 1 1 d . . . . .
H58 H 0.113534 0.717380 0.474172 0.079 Uiso 1 1 calc R U . . .
C59B C 0.2320(10) 0.7673(10) 0.2749(4) 0.119(4) Uani 1 1 d . . . . .
H59A H 0.282449 0.829442 0.276601 0.179 Uiso 1 1 calc R U . . .
H59B H 0.138707 0.765528 0.256583 0.179 Uiso 1 1 calc R U . . .
H59C H 0.258883 0.723070 0.244025 0.179 Uiso 1 1 calc R U . . .
C17A C 0.6462(9) 0.5849(6) 0.8906(5) 0.059(3) Uani 0.516(8) 1 d G . P B -2
C16A C 0.6058(11) 0.6076(6) 0.9507(5) 0.079(4) Uani 0.516(8) 1 d G . P B -2
H16A H 0.600937 0.669366 0.964994 0.095 Uiso 0.516(8) 1 calc R U P B -2
C18A C 0.5726(12) 0.5399(9) 0.9900(5) 0.092(5) Uani 0.516(8) 1 d G . P B -2
H18A H 0.544971 0.555437 1.031055 0.110 Uiso 0.516(8) 1 calc R U P B -2
C19A C 0.5797(12) 0.4496(7) 0.9691(6) 0.098(6) Uani 0.516(8) 1 d G . P B -2
H19A H 0.556985 0.403344 0.995948 0.117 Uiso 0.516(8) 1 calc R U P B -2
C20A C 0.6201(13) 0.4269(6) 0.9090(6) 0.099(6) Uani 0.516(8) 1 d G . P B -2
H20A H 0.624965 0.365179 0.894778 0.119 Uiso 0.516(8) 1 calc R U P B -2
C21A C 0.6533(11) 0.4946(8) 0.8698(5) 0.076(4) Uani 0.516(8) 1 d G . P B -2
H21A H 0.680930 0.479106 0.828716 0.091 Uiso 0.516(8) 1 calc R U P B -2
C16B C 0.6783(14) 0.5538(13) 0.8659(9) 0.063(4) Uani 0.484(8) 1 d . . P B -1
C17B C 0.7099(15) 0.5180(10) 0.9257(7) 0.065(4) Uani 0.484(8) 1 d . . P B -1
H17B H 0.706797 0.551196 0.968809 0.078 Uiso 0.484(8) 1 calc R U P B -1
C18B C 0.7467(15) 0.4340(10) 0.9256(8) 0.069(4) Uani 0.484(8) 1 d . . P B -1
H18B H 0.771814 0.409893 0.967928 0.082 Uiso 0.484(8) 1 calc R U P B -1
C19B C 0.7455(14) 0.3875(10) 0.8624(7) 0.064(3) Uani 0.484(8) 1 d . . P B -1
H19B H 0.768723 0.329159 0.860578 0.077 Uiso 0.484(8) 1 calc R U P B -1
C20B C 0.7120(13) 0.4220(11) 0.8018(7) 0.065(4) Uani 0.484(8) 1 d . . P B -1
H20B H 0.710864 0.387059 0.758536 0.078 Uiso 0.484(8) 1 calc R U P B -1
C21B C 0.6801(12) 0.5061(10) 0.8023(7) 0.059(3) Uani 0.484(8) 1 d . . P B -1
H21B H 0.659626 0.531229 0.760135 0.071 Uiso 0.484(8) 1 calc R U P B -1

loop_
_atom_site_aniso_label
_atom_site_aniso_U_11
_atom_site_aniso_U_22
_atom_site_aniso_U_33
_atom_site_aniso_U_23
_atom_site_aniso_U_13
_atom_site_aniso_U_12
Rh1 0.0350(2) 0.0547(3) 0.0494(2) 0.00098(17) 0.01008(16) 0.01491(17)
Br1 0.0358(3) 0.0620(3) 0.0557(3) 0.0115(2) 0.0124(2) 0.0155(2)
Br2 0.0538(4) 0.0638(4) 0.0603(4) 0.0039(3) 0.0207(3) 0.0192(3)
P1 0.0461(7) 0.0577(8) 0.0529(8) -0.0007(6) 0.0000(6) 0.0198(6)
P2 0.0363(7) 0.0663(9) 0.0501(7) -0.0102(6) 0.0064(5) 0.0149(6)
P3 0.0338(6) 0.0633(8) 0.0520(7) -0.0061(6) 0.0119(5) 0.0101(6)
O1 0.067(3) 0.062(3) 0.092(3) -0.016(2) -0.029(3) 0.032(2)
N1 0.031(2) 0.059(3) 0.054(2) -0.003(2) 0.0123(18) 0.0094(18)
N2 0.035(2) 0.065(3) 0.052(2) -0.005(2) 0.0137(18) 0.004(2)
C1 0.038(3) 0.058(3) 0.056(3) 0.000(2) 0.008(2) 0.011(2)
C2 0.048(3) 0.062(4) 0.085(4) -0.008(3) -0.002(3) 0.024(3)
C3 0.047(3) 0.059(3) 0.092(5) -0.010(3) 0.016(3) 0.013(3)
C4 0.049(3) 0.057(3) 0.063(3) -0.007(3) 0.011(3) 0.005(3)
C5 0.059(3) 0.052(3) 0.050(3) 0.003(2) 0.004(2) 0.008(2)
C6 0.039(3) 0.054(3) 0.055(3) 0.007(2) 0.005(2) 0.010(2)
C7 0.126(7) 0.085(5) 0.060(4) 0.019(4) 0.030(4) 0.060(5)
C8 0.153(10) 0.073(5) 0.082(5) 0.016(4) 0.025(6) 0.038(6)
C9A 0.108(13) 0.079(7) 0.075(6) 0.028(5) 0.045(10) 0.030(10)
C10A 0.099(13) 0.078(7) 0.092(10) 0.032(7) 0.050(10) 0.030(10)
C11A 0.064(10) 0.088(7) 0.106(13) 0.032(9) 0.036(8) 0.027(9)
C9B 0.108(13) 0.079(7) 0.075(6) 0.028(5) 0.045(10) 0.030(10)
C10B 0.099(13) 0.078(7) 0.092(10) 0.032(7) 0.050(10) 0.030(10)
C11B 0.064(10) 0.088(7) 0.106(13) 0.032(9) 0.036(8) 0.027(9)
C12 0.100(6) 0.065(4) 0.090(5) 0.018(4) 0.055(5) 0.023(4)
C13 0.034(3) 0.083(4) 0.045(3) -0.012(3) -0.004(2) 0.024(3)
C14 0.068(4) 0.078(4) 0.072(4) -0.016(3) -0.023(3) 0.047(4)
C15 0.062(4) 0.074(5) 0.126(7) -0.007(5) -0.041(5) 0.026(4)
C22 0.047(3) 0.085(4) 0.061(4) -0.013(3) 0.002(3) 0.027(3)
C23 0.066(5) 0.105(6) 0.069(4) -0.025(4) 0.008(3) 0.009(4)
C24 0.069(5) 0.113(7) 0.077(5) -0.038(5) 0.006(4) 0.015(5)
C25 0.069(5) 0.144(8) 0.053(4) -0.021(5) 0.008(3) 0.039(5)
C26 0.074(5) 0.119(7) 0.057(4) 0.007(4) 0.018(3) 0.034(5)
C27 0.055(4) 0.102(5) 0.060(4) -0.009(4) 0.011(3) 0.028(4)
C28 0.037(3) 0.084(4) 0.068(4) -0.023(3) 0.009(3) 0.014(3)
C29 0.050(3) 0.085(5) 0.069(4) -0.026(4) 0.021(3) 0.003(3)
C30 0.051(4) 0.118(7) 0.098(6) -0.030(5) 0.033(4) -0.002(4)
C31B 0.049(5) 0.144(9) 0.149(10) -0.035(8) 0.037(6) 0.012(5)
C32 0.035(4) 0.166(10) 0.115(7) -0.001(7) 0.013(4) 0.032(5)
C33 0.044(4) 0.113(7) 0.096(6) -0.021(5) 0.004(4) 0.014(4)
C34 0.054(3) 0.058(3) 0.055(3) 0.004(2) 0.026(3) 0.011(3)
C35 0.061(4) 0.064(4) 0.082(4) -0.006(3) 0.033(3) 0.009(3)
C36 0.083(5) 0.052(3) 0.098(5) -0.001(3) 0.053(4) 0.002(3)
C37 0.097(6) 0.052(3) 0.093(5) 0.022(3) 0.049(4) 0.023(4)
C38 0.073(4) 0.063(4) 0.076(4) 0.020(3) 0.034(3) 0.021(3)
C39 0.049(3) 0.057(3) 0.061(3) 0.011(3) 0.024(3) 0.012(2)
C40 0.137(9) 0.061(5) 0.166(10) 0.026(6) 0.067(8) 0.038(5)
C41 0.042(3) 0.072(4) 0.060(3) -0.016(3) 0.012(2) 0.004(3)
C42 0.043(3) 0.071(4) 0.055(3) -0.010(3) 0.013(2) 0.010(3)
C43 0.051(3) 0.076(4) 0.058(3) -0.013(3) 0.017(3) 0.017(3)
C44 0.045(3) 0.083(4) 0.067(4) 0.000(3) 0.019(3) 0.021(3)
C45 0.041(3) 0.082(4) 0.070(4) -0.007(3) 0.015(3) 0.020(3)
C46 0.028(2) 0.085(4) 0.071(4) -0.017(3) 0.014(2) 0.009(3)
C47 0.045(3) 0.072(4) 0.054(3) -0.013(3) 0.016(2) 0.003(3)
C48 0.045(3) 0.091(5) 0.060(4) -0.010(3) 0.022(3) -0.009(3)
C49 0.055(4) 0.100(6) 0.068(4) -0.012(4) 0.027(3) -0.010(4)
C50 0.079(5) 0.088(5) 0.057(4) -0.005(3) 0.026(3) -0.016(4)
C51 0.073(4) 0.071(4) 0.056(3) -0.001(3) 0.025(3) 0.001(3)
C52 0.051(3) 0.070(4) 0.047(3) -0.003(3) 0.016(2) 0.006(3)
C53 0.040(3) 0.065(3) 0.054(3) -0.004(3) 0.015(2) -0.002(2)
C54 0.043(3) 0.073(4) 0.058(3) -0.005(3) 0.018(2) 0.007(3)
C55 0.055(4) 0.104(6) 0.062(4) -0.013(4) 0.028(3) -0.009(4)
C56 0.065(5) 0.118(7) 0.054(4) -0.002(4) 0.016(3) -0.023(4)
C57 0.045(3) 0.113(6) 0.066(4) 0.012(4) 0.009(3) -0.011(4)
C58 0.039(3) 0.093(5) 0.058(3) 0.015(3) 0.012(2) -0.004(3)
C59B 0.080(6) 0.194(12) 0.060(4) 0.025(6) 0.019(4) -0.033(7)
C17A 0.036(6) 0.077(9) 0.064(8) 0.015(7) 0.004(5) 0.018(6)
C16A 0.089(11) 0.088(10) 0.060(8) 0.000(7) 0.012(7) 0.036(8)
C18A 0.089(12) 0.104(13) 0.081(10) 0.036(9) 0.016(8) 0.013(10)
C19A 0.093(12) 0.098(13) 0.092(12) 0.049(10) 0.003(9) 0.003(10)
C20A 0.121(16) 0.069(9) 0.083(11) 0.020(8) -0.014(10) 0.005(9)
C21A 0.071(10) 0.068(9) 0.078(10) 0.010(8) 0.004(7) 0.010(8)
C16B 0.043(7) 0.069(10) 0.069(9) -0.003(7) 0.005(6) 0.015(7)
C17B 0.074(9) 0.065(8) 0.050(7) 0.009(6) 0.011(6) 0.008(7)
C18B 0.067(9) 0.063(8) 0.070(8) 0.015(6) 0.007(7) 0.012(7)
C19B 0.066(8) 0.064(8) 0.063(8) 0.006(6) 0.018(6) 0.013(6)
C20B 0.047(7) 0.086(9) 0.058(7) -0.006(6) 0.004(5) 0.027(6)
C21B 0.041(6) 0.081(9) 0.060(7) 0.027(6) 0.012(5) 0.015(6)

loop_
_atom_type_symbol
_atom_type_description
_atom_type_scat_dispersion_real
_atom_type_scat_dispersion_imag
_atom_type_scat_source
C C 0.0181 0.0091 'International Tables Vol C Tables 4.2.6.8 and 6.1.1.4'
H H 0.0000 0.0000 'International Tables Vol C Tables 4.2.6.8 and 6.1.1.4'
Br Br -0.6763 1.2805 'International Tables Vol C Tables 4.2.6.8 and 6.1.1.4'
N N 0.0311 0.0180 'International Tables Vol C Tables 4.2.6.8 and 6.1.1.4'
O O 0.0492 0.0322 'International Tables Vol C Tables 4.2.6.8 and 6.1.1.4'
P P 0.2955 0.4335 'International Tables Vol C Tables 4.2.6.8 and 6.1.1.4'
Rh Rh 0.0927 3.6045 'International Tables Vol C Tables 4.2.6.8 and 6.1.1.4'

loop_
_geom_angle_atom_site_label_1
_geom_angle_atom_site_label_2
_geom_angle_atom_site_label_3
_geom_angle
_geom_angle_site_symmetry_1
_geom_angle_site_symmetry_3
_geom_angle_publ_flag
C13 Rh1 P1 80.8(2) . . ?
C13 Rh1 N1 70.4(2) . . ?
P1 Rh1 N1 150.66(13) . . ?
C13 Rh1 P3 93.12(17) . . ?
P1 Rh1 P3 93.54(6) . . ?
N1 Rh1 P3 93.69(12) . . ?
C13 Rh1 Br2 90.19(16) . . ?
P1 Rh1 Br2 93.04(5) . . ?
N1 Rh1 Br2 81.64(11) . . ?
P3 Rh1 Br2 173.03(5) . . ?
C13 Rh1 Br1 176.23(17) . . ?
P1 Rh1 Br1 99.07(4) . . ?
N1 Rh1 Br1 109.24(12) . . ?
P3 Rh1 Br1 90.65(4) . . ?
Br2 Rh1 Br1 86.05(2) . . ?
C13 Rh1 P2 36.5(2) . . ?
P1 Rh1 P2 116.69(5) . . ?
N1 Rh1 P2 34.10(12) . . ?
P3 Rh1 P2 96.87(5) . . ?
Br2 Rh1 P2 82.18(3) . . ?
Br1 Rh1 P2 142.75(4) . . ?
O1 P1 C7 100.5(4) . . ?
O1 P1 C1 100.6(3) . . ?
C7 P1 C1 109.6(4) . . ?
O1 P1 Rh1 101.9(2) . . ?
C7 P1 Rh1 116.9(3) . . ?
C1 P1 Rh1 122.7(2) . . ?
N1 P2 C13 94.7(3) . . ?
N1 P2 C28 113.2(3) . . ?
C13 P2 C28 112.8(3) . . ?
N1 P2 C22 120.5(3) . . ?
C13 P2 C22 111.1(3) . . ?
C28 P2 C22 104.7(3) . . ?
N1 P2 Rh1 51.11(17) . . ?
C13 P2 Rh1 43.89(18) . . ?
C28 P2 Rh1 129.2(2) . . ?
C22 P2 Rh1 125.1(3) . . ?
N2 P3 C47 106.0(3) . . ?
N2 P3 C41 105.7(3) . . ?
C47 P3 C41 103.8(3) . . ?
N2 P3 Rh1 108.02(17) . . ?
C47 P3 Rh1 113.80(19) . . ?
C41 P3 Rh1 118.6(2) . . ?
C14 O1 P1 115.6(4) . . ?
C34 N1 P2 126.1(4) . . ?
C34 N1 Rh1 134.1(4) . . ?
P2 N1 Rh1 94.8(2) . . ?
C53 N2 P3 126.2(4) . . ?
C53 N2 H2 116.9 . . ?
P3 N2 H2 116.9 . . ?
C6 C1 C2 110.1(5) . . ?
C6 C1 P1 113.1(4) . . ?
C2 C1 P1 116.1(4) . . ?
C6 C1 H1 105.5 . . ?
C2 C1 H1 105.5 . . ?
P1 C1 H1 105.5 . . ?
C3 C2 C1 110.5(6) . . ?
C3 C2 H2A 109.5 . . ?
C1 C2 H2A 109.5 . . ?
C3 C2 H2B 109.5 . . ?
C1 C2 H2B 109.5 . . ?
H2A C2 H2B 108.1 . . ?
C4 C3 C2 112.2(5) . . ?
C4 C3 H3A 109.2 . . ?
C2 C3 H3A 109.2 . . ?
C4 C3 H3B 109.2 . . ?
C2 C3 H3B 109.2 . . ?
H3A C3 H3B 107.9 . . ?
C3 C4 C5 112.4(5) . . ?
C3 C4 H4A 109.1 . . ?
C5 C4 H4A 109.1 . . ?
C3 C4 H4B 109.1 . . ?
C5 C4 H4B 109.1 . . ?
H4A C4 H4B 107.8 . . ?
C4 C5 C6 111.1(5) . . ?
C4 C5 H5A 109.4 . . ?
C6 C5 H5A 109.4 . . ?
C4 C5 H5B 109.4 . . ?
C6 C5 H5B 109.4 . . ?
H5A C5 H5B 108.0 . . ?
C1 C6 C5 109.3(5) . . ?
C1 C6 H6A 109.8 . . ?
C5 C6 H6A 109.8 . . ?
C1 C6 H6B 109.8 . . ?
C5 C6 H6B 109.8 . . ?
H6A C6 H6B 108.3 . . ?
C12 C7 C8 114.4(9) . . ?
C12 C7 P1 115.5(5) . . ?
C8 C7 P1 115.1(7) . . ?
C12 C7 H7 103.1 . . ?
C8 C7 H7 103.1 . . ?
P1 C7 H7 103.1 . . ?
C9A C8 C7 110.5(10) . . ?
C7 C8 C9B 100.6(10) . . ?
C7 C8 H8BC 111.6 . . ?
C9B C8 H8BC 111.6 . . ?
C7 C8 H8BD 111.6 . . ?
C9B C8 H8BD 111.6 . . ?
H8BC C8 H8BD 109.4 . . ?
C9A C8 H8AA 109.5 . . ?
C7 C8 H8AA 109.5 . . ?
C9A C8 H8AB 109.5 . . ?
C7 C8 H8AB 109.5 . . ?
H8AA C8 H8AB 108.1 . . ?
C8 C9A C10A 108.7(15) . . ?
C8 C9A H9AA 110.0 . . ?
C10A C9A H9AA 110.0 . . ?
C8 C9A H9AB 110.0 . . ?
C10A C9A H9AB 110.0 . . ?
H9AA C9A H9AB 108.3 . . ?
C9A C10A C11A 113.8(14) . . ?
C9A C10A H10A 108.8 . . ?
C11A C10A H10A 108.8 . . ?
C9A C10A H10B 108.8 . . ?
C11A C10A H10B 108.8 . . ?
H10A C10A H10B 107.7 . . ?
C10A C11A C12 112.4(13) . . ?
C10A C11A H11A 109.1 . . ?
C12 C11A H11A 109.1 . . ?
C10A C11A H11B 109.1 . . ?
C12 C11A H11B 109.1 . . ?
H11A C11A H11B 107.8 . . ?
C10B C9B C8 117.4(17) . . ?
C10B C9B H9BA 107.9 . . ?
C8 C9B H9BA 107.9 . . ?
C10B C9B H9BB 107.9 . . ?
C8 C9B H9BB 107.9 . . ?
H9BA C9B H9BB 107.2 . . ?
C11B C10B C9B 116(2) . . ?
C11B C10B H10C 108.4 . . ?
C9B C10B H10C 108.4 . . ?
C11B C10B H10D 108.4 . . ?
C9B C10B H10D 108.4 . . ?
H10C C10B H10D 107.4 . . ?
C10B C11B C12 109.9(17) . . ?
C10B C11B H11C 109.7 . . ?
C12 C11B H11C 109.7 . . ?
C10B C11B H11D 109.7 . . ?
C12 C11B H11D 109.7 . . ?
H11C C11B H11D 108.2 . . ?
C7 C12 C11B 127.1(11) . . ?
C7 C12 C11A 100.2(9) . . ?
C7 C12 H12A 111.7 . . ?
C11A C12 H12A 111.7 . . ?
C7 C12 H12B 111.7 . . ?
C11A C12 H12B 111.7 . . ?
H12A C12 H12B 109.5 . . ?
C7 C12 H12C 105.5 . . ?
C11B C12 H12C 105.5 . . ?
C7 C12 H12D 105.5 . . ?
C11B C12 H12D 105.5 . . ?
H12C C12 H12D 106.1 . . ?
C14 C13 P2 140.1(5) . . ?
C14 C13 Rh1 120.0(5) . . ?
P2 C13 Rh1 99.6(3) . . ?
C13 C14 O1 118.3(5) . . ?
C13 C14 C15 126.6(7) . . ?
O1 C14 C15 114.9(6) . . ?
C17A C15 C14 112.6(8) . . ?
C14 C15 C16B 117.5(8) . . ?
C14 C15 H15C 107.9 . . ?
C16B C15 H15C 107.9 . . ?
C14 C15 H15D 107.9 . . ?
C16B C15 H15D 107.9 . . ?
H15C C15 H15D 107.2 . . ?
C17A C15 H15A 109.1 . . ?
C14 C15 H15A 109.1 . . ?
C17A C15 H15B 109.1 . . ?
C14 C15 H15B 109.1 . . ?
H15A C15 H15B 107.8 . . ?
C27 C22 C23 118.4(7) . . ?
C27 C22 P2 121.4(5) . . ?
C23 C22 P2 120.2(7) . . ?
C24 C23 C22 120.5(10) . . ?
C24 C23 H23 119.8 . . ?
C22 C23 H23 119.8 . . ?
C25 C24 C23 120.4(8) . . ?
C25 C24 H24 119.8 . . ?
C23 C24 H24 119.8 . . ?
C26 C25 C24 119.1(7) . . ?
C26 C25 H25 120.5 . . ?
C24 C25 H25 120.5 . . ?
C25 C26 C27 120.6(9) . . ?
C25 C26 H26 119.7 . . ?
C27 C26 H26 119.7 . . ?
C22 C27 C26 120.9(8) . . ?
C22 C27 H27 119.6 . . ?
C26 C27 H27 119.6 . . ?
C29 C28 C33 122.2(7) . . ?
C29 C28 P2 121.0(5) . . ?
C33 C28 P2 116.4(7) . . ?
C28 C29 C30 118.4(9) . . ?
C28 C29 H29 120.8 . . ?
C30 C29 H29 120.8 . . ?
C29 C30 C31B 119.6(11) . . ?
C29 C30 H30 120.2 . . ?
C31B C30 H30 120.2 . . ?
C32 C31B C30 120.4(8) . . ?
C32 C31B H31B 119.8 . . ?
C30 C31B H31B 119.8 . . ?
C31B C32 C33 122.8(10) . . ?
C31B C32 H32 118.6 . . ?
C33 C32 H32 118.6 . . ?
C32 C33 C28 116.1(10) . . ?
C32 C33 H33 122.0 . . ?
C28 C33 H33 122.0 . . ?
C39 C34 N1 119.8(5) . . ?
C39 C34 C35 117.6(6) . . ?
N1 C34 C35 122.5(6) . . ?
C36 C35 C34 119.1(7) . . ?
C36 C35 H35 120.4 . . ?
C34 C35 H35 120.4 . . ?
C37 C36 C35 122.9(7) . . ?
C37 C36 H36 118.5 . . ?
C35 C36 H36 118.5 . . ?
C36 C37 C38 117.7(7) . . ?
C36 C37 C40 121.8(8) . . ?
C38 C37 C40 120.5(9) . . ?
C39 C38 C37 120.9(7) . . ?
C39 C38 H38 119.5 . . ?
C37 C38 H38 119.5 . . ?
C34 C39 C38 121.6(6) . . ?
C34 C39 H39 119.2 . . ?
C38 C39 H39 119.2 . . ?
C37 C40 H40A 109.5 . . ?
C37 C40 H40B 109.5 . . ?
H40A C40 H40B 109.5 . . ?
C37 C40 H40C 109.5 . . ?
H40A C40 H40C 109.5 . . ?
H40B C40 H40C 109.5 . . ?
C42 C41 C46 118.1(6) . . ?
C42 C41 P3 122.5(5) . . ?
C46 C41 P3 119.4(5) . . ?
C43 C42 C41 121.2(6) . . ?
C43 C42 H42 119.4 . . ?
C41 C42 H42 119.4 . . ?
C42 C43 C44 120.6(6) . . ?
C42 C43 H43 119.7 . . ?
C44 C43 H43 119.7 . . ?
C43 C44 C45 118.8(6) . . ?
C43 C44 H44 120.6 . . ?
C45 C44 H44 120.6 . . ?
C46 C45 C44 120.4(6) . . ?
C46 C45 H45 119.8 . . ?
C44 C45 H45 119.8 . . ?
C45 C46 C41 120.8(6) . . ?
C45 C46 H46 119.6 . . ?
C41 C46 H46 119.6 . . ?
C52 C47 C48 117.0(7) . . ?
C52 C47 P3 118.0(5) . . ?
C48 C47 P3 125.0(6) . . ?
C49 C48 C47 121.9(8) . . ?
C49 C48 H48 119.0 . . ?
C47 C48 H48 119.0 . . ?
C48 C49 C50 120.6(7) . . ?
C48 C49 H49 119.7 . . ?
C50 C49 H49 119.7 . . ?
C49 C50 C51 120.1(8) . . ?
C49 C50 H50 120.0 . . ?
C51 C50 H50 120.0 . . ?
C52 C51 C50 119.2(8) . . ?
C52 C51 H51 120.4 . . ?
C50 C51 H51 120.4 . . ?
C51 C52 C47 121.2(6) . . ?
C51 C52 H52 119.4 . . ?
C47 C52 H52 119.4 . . ?
C54 C53 C58 118.6(6) . . ?
C54 C53 N2 124.0(6) . . ?
C58 C53 N2 117.3(5) . . ?
C55 C54 C53 119.1(6) . . ?
C55 C54 H54 120.5 . . ?
C53 C54 H54 120.5 . . ?
C54 C55 C56 123.3(6) . . ?
C54 C55 H55 118.3 . . ?
C56 C55 H55 118.3 . . ?
C57 C56 C55 116.1(7) . . ?
C57 C56 C59B 120.8(9) . . ?
C55 C56 C59B 123.0(8) . . ?
C58 C57 C56 121.8(8) . . ?
C58 C57 H57 119.1 . . ?
C56 C57 H57 119.1 . . ?
C57 C58 C53 121.0(6) . . ?
C57 C58 H58 119.5 . . ?
C53 C58 H58 119.5 . . ?
C56 C59B H59A 109.5 . . ?
C56 C59B H59B 109.5 . . ?
H59A C59B H59B 109.5 . . ?
C56 C59B H59C 109.5 . . ?
H59A C59B H59C 109.5 . . ?
H59B C59B H59C 109.5 . . ?
C15 C17A C16A 113.7(9) . . ?
C15 C17A C21A 126.2(9) . . ?
C16A C17A C21A 120.0 . . ?
C18A C16A C17A 120.0 . . ?
C18A C16A H16A 120.0 . . ?
C17A C16A H16A 120.0 . . ?
C16A C18A C19A 120.0 . . ?
C16A C18A H18A 120.0 . . ?
C19A C18A H18A 120.0 . . ?
C20A C19A C18A 120.0 . . ?
C20A C19A H19A 120.0 . . ?
C18A C19A H19A 120.0 . . ?
C19A C20A C21A 120.0 . . ?
C19A C20A H20A 120.0 . . ?
C21A C20A H20A 120.0 . . ?
C20A C21A C17A 120.0 . . ?
C20A C21A H21A 120.0 . . ?
C17A C21A H21A 120.0 . . ?
C17B C16B C21B 120.4(16) . . ?
C17B C16B C15 129.5(14) . . ?
C21B C16B C15 108.3(13) . . ?
C16B C17B C18B 121.5(15) . . ?
C16B C17B H17B 119.3 . . ?
C18B C17B H17B 119.3 . . ?
C19B C18B C17B 117.1(14) . . ?
C19B C18B H18B 121.4 . . ?
C17B C18B H18B 121.4 . . ?
C20B C19B C18B 122.0(14) . . ?
C20B C19B H19B 119.0 . . ?
C18B C19B H19B 119.0 . . ?
C19B C20B C21B 120.8(13) . . ?
C19B C20B H20B 119.6 . . ?
C21B C20B H20B 119.6 . . ?
C20B C21B C16B 118.2(13) . . ?
C20B C21B H21B 120.9 . . ?
C16B C21B H21B 120.9 . . ?

loop_
_geom_bond_atom_site_label_1
_geom_bond_atom_site_label_2
_geom_bond_distance
_geom_bond_site_symmetry_2
_geom_bond_publ_flag
Rh1 C13 2.024(5) . ?
Rh1 P1 2.2432(16) . ?
Rh1 N1 2.248(5) . ?
Rh1 P3 2.3173(14) . ?
Rh1 Br2 2.5653(7) . ?
Rh1 Br1 2.6120(6) . ?
Rh1 P2 2.8775(14) . ?
P1 O1 1.659(5) . ?
P1 C7 1.813(9) . ?
P1 C1 1.829(6) . ?
P2 N1 1.619(5) . ?
P2 C13 1.735(7) . ?
P2 C28 1.820(7) . ?
P2 C22 1.827(7) . ?
P3 N2 1.702(5) . ?
P3 C47 1.808(7) . ?
P3 C41 1.826(7) . ?
O1 C14 1.370(9) . ?
N1 C34 1.396(8) . ?
N2 C53 1.417(8) . ?
N2 H2 0.8800 . ?
C1 C6 1.532(7) . ?
C1 C2 1.536(8) . ?
C1 H1 1.0000 . ?
C2 C3 1.527(10) . ?
C2 H2A 0.9900 . ?
C2 H2B 0.9900 . ?
C3 C4 1.494(9) . ?
C3 H3A 0.9900 . ?
C3 H3B 0.9900 . ?
C4 C5 1.518(9) . ?
C4 H4A 0.9900 . ?
C4 H4B 0.9900 . ?
C5 C6 1.535(8) . ?
C5 H5A 0.9900 . ?
C5 H5B 0.9900 . ?
C6 H6A 0.9900 . ?
C6 H6B 0.9900 . ?
C7 C12 1.504(13) . ?
C7 C8 1.539(11) . ?
C7 H7 1.0000 . ?
C8 C9A 1.410(18) . ?
C8 C9B 1.91(3) . ?
C8 H8BC 0.9900 . ?
C8 H8BD 0.9900 . ?
C8 H8AA 0.9900 . ?
C8 H8AB 0.9900 . ?
C9A C10A 1.47(3) . ?
C9A H9AA 0.9900 . ?
C9A H9AB 0.9900 . ?
C10A C11A 1.56(2) . ?
C10A H10A 0.9900 . ?
C10A H10B 0.9900 . ?
C11A C12 1.58(2) . ?
C11A H11A 0.9900 . ?
C11A H11B 0.9900 . ?
C9B C10B 1.51(4) . ?
C9B H9BA 0.9900 . ?
C9B H9BB 0.9900 . ?
C10B C11B 1.49(3) . ?
C10B H10C 0.9900 . ?
C10B H10D 0.9900 . ?
C11B C12 1.52(2) . ?
C11B H11C 0.9900 . ?
C11B H11D 0.9900 . ?
C12 H12A 0.9900 . ?
C12 H12B 0.9900 . ?
C12 H12C 0.9900 . ?
C12 H12D 0.9900 . ?
C13 C14 1.339(10) . ?
C14 C15 1.514(8) . ?
C15 C17A 1.365(13) . ?
C15 C16B 1.60(2) . ?
C15 H15C 0.9900 . ?
C15 H15D 0.9900 . ?
C15 H15A 0.9900 . ?
C15 H15B 0.9900 . ?
C22 C27 1.359(12) . ?
C22 C23 1.384(11) . ?
C23 C24 1.375(12) . ?
C23 H23 0.9500 . ?
C24 C25 1.372(15) . ?
C24 H24 0.9500 . ?
C25 C26 1.356(14) . ?
C25 H25 0.9500 . ?
C26 C27 1.387(10) . ?
C26 H26 0.9500 . ?
C27 H27 0.9500 . ?
C28 C29 1.371(12) . ?
C28 C33 1.431(11) . ?
C29 C30 1.394(10) . ?
C29 H29 0.9500 . ?
C30 C31B 1.404(17) . ?
C30 H30 0.9500 . ?
C31B C32 1.335(17) . ?
C31B H31B 0.9500 . ?
C32 C33 1.384(13) . ?
C32 H32 0.9500 . ?
C33 H33 0.9500 . ?
C34 C39 1.387(9) . ?
C34 C35 1.409(9) . ?
C35 C36 1.403(10) . ?
C35 H35 0.9500 . ?
C36 C37 1.359(12) . ?
C36 H36 0.9500 . ?
C37 C38 1.390(11) . ?
C37 C40 1.519(11) . ?
C38 C39 1.389(9) . ?
C38 H38 0.9500 . ?
C39 H39 0.9500 . ?
C40 H40A 0.9800 . ?
C40 H40B 0.9800 . ?
C40 H40C 0.9800 . ?
C41 C42 1.393(8) . ?
C41 C46 1.403(8) . ?
C42 C43 1.381(9) . ?
C42 H42 0.9500 . ?
C43 C44 1.388(9) . ?
C43 H43 0.9500 . ?
C44 C45 1.403(10) . ?
C44 H44 0.9500 . ?
C45 C46 1.381(9) . ?
C45 H45 0.9500 . ?
C46 H46 0.9500 . ?
C47 C52 1.397(9) . ?
C47 C48 1.414(8) . ?
C48 C49 1.345(11) . ?
C48 H48 0.9500 . ?
C49 C50 1.369(13) . ?
C49 H49 0.9500 . ?
C50 C51 1.401(11) . ?
C50 H50 0.9500 . ?
C51 C52 1.383(10) . ?
C51 H51 0.9500 . ?
C52 H52 0.9500 . ?
C53 C54 1.394(8) . ?
C53 C58 1.395(9) . ?
C54 C55 1.385(10) . ?
C54 H54 0.9500 . ?
C55 C56 1.396(13) . ?
C55 H55 0.9500 . ?
C56 C57 1.395(11) . ?
C56 C59B 1.489(12) . ?
C57 C58 1.375(10) . ?
C57 H57 0.9500 . ?
C58 H58 0.9500 . ?
C59B H59A 0.9800 . ?
C59B H59B 0.9800 . ?
C59B H59C 0.9800 . ?
C17A C16A 1.3900 . ?
C17A C21A 1.3900 . ?
C16A C18A 1.3900 . ?
C16A H16A 0.9500 . ?
C18A C19A 1.3900 . ?
C18A H18A 0.9500 . ?
C19A C20A 1.3900 . ?
C19A H19A 0.9500 . ?
C20A C21A 1.3900 . ?
C20A H20A 0.9500 . ?
C21A H21A 0.9500 . ?
C16B C17B 1.35(2) . ?
C16B C21B 1.38(2) . ?
C17B C18B 1.38(2) . ?
C17B H17B 0.9500 . ?
C18B C19B 1.36(2) . ?
C18B H18B 0.9500 . ?
C19B C20B 1.36(2) . ?
C19B H19B 0.9500 . ?
C20B C21B 1.36(2) . ?
C20B H20B 0.9500 . ?
C21B H21B 0.9500 . ?

loop_
_geom_torsion_atom_site_label_1
_geom_torsion_atom_site_label_2
_geom_torsion_atom_site_label_3
_geom_torsion_atom_site_label_4
_geom_torsion
_geom_torsion_site_symmetry_1
_geom_torsion_site_symmetry_2
_geom_torsion_site_symmetry_3
_geom_torsion_site_symmetry_4
_geom_torsion_publ_flag
C7 P1 O1 C14 -101.1(7) . . . . ?
C1 P1 O1 C14 146.5(6) . . . . ?
Rh1 P1 O1 C14 19.5(7) . . . . ?
C13 P2 N1 C34 162.9(5) . . . . ?
C28 P2 N1 C34 -79.8(5) . . . . ?
C22 P2 N1 C34 45.1(6) . . . . ?
Rh1 P2 N1 C34 157.6(6) . . . . ?
C13 P2 N1 Rh1 5.3(3) . . . . ?
C28 P2 N1 Rh1 122.6(2) . . . . ?
C22 P2 N1 Rh1 -112.5(3) . . . . ?
C47 P3 N2 C53 21.3(6) . . . . ?
C41 P3 N2 C53 -88.5(6) . . . . ?
Rh1 P3 N2 C53 143.6(5) . . . . ?
O1 P1 C1 C6 163.6(5) . . . . ?
C7 P1 C1 C6 58.4(5) . . . . ?
Rh1 P1 C1 C6 -84.7(5) . . . . ?
O1 P1 C1 C2 34.9(6) . . . . ?
C7 P1 C1 C2 -70.3(6) . . . . ?
Rh1 P1 C1 C2 146.6(4) . . . . ?
C6 C1 C2 C3 57.6(7) . . . . ?
P1 C1 C2 C3 -172.2(5) . . . . ?
C1 C2 C3 C4 -54.5(8) . . . . ?
C2 C3 C4 C5 53.4(8) . . . . ?
C3 C4 C5 C6 -54.9(8) . . . . ?
C2 C1 C6 C5 -59.1(7) . . . . ?
P1 C1 C6 C5 169.2(4) . . . . ?
C4 C5 C6 C1 57.4(7) . . . . ?
O1 P1 C7 C12 177.1(6) . . . . ?
C1 P1 C7 C12 -77.5(6) . . . . ?
Rh1 P1 C7 C12 68.0(7) . . . . ?
O1 P1 C7 C8 -46.1(8) . . . . ?
C1 P1 C7 C8 59.3(8) . . . . ?
Rh1 P1 C7 C8 -155.3(6) . . . . ?
C12 C7 C8 C9A -68.4(14) . . . . ?
P1 C7 C8 C9A 154.3(12) . . . . ?
C12 C7 C8 C9B -44.2(13) . . . . ?
P1 C7 C8 C9B 178.5(11) . . . . ?
C7 C8 C9A C10A 57.9(17) . . . . ?
C8 C9A C10A C11A -54(2) . . . . ?
C9A C10A C11A C12 55(2) . . . . ?
C8 C9B C10B C11B -47(3) . . . . ?
C9B C10B C11B C12 40(3) . . . . ?
C8 C7 C12 C11B 53.6(17) . . . . ?
P1 C7 C12 C11B -169.3(14) . . . . ?
C8 C7 C12 C11A 61.3(11) . . . . ?
P1 C7 C12 C11A -161.6(9) . . . . ?
C10B C11B C12 C7 -45(3) . . . . ?
C10A C11A C12 C7 -54.2(16) . . . . ?
N1 P2 C13 C14 179.9(9) . . . . ?
C28 P2 C13 C14 62.3(10) . . . . ?
C22 P2 C13 C14 -54.8(10) . . . . ?
Rh1 P2 C13 C14 -174.1(11) . . . . ?
N1 P2 C13 Rh1 -6.0(3) . . . . ?
C28 P2 C13 Rh1 -123.5(3) . . . . ?
C22 P2 C13 Rh1 119.3(3) . . . . ?
P2 C13 C14 O1 178.2(6) . . . . ?
Rh1 C13 C14 O1 4.9(11) . . . . ?
P2 C13 C14 C15 -7.8(16) . . . . ?
Rh1 C13 C14 C15 178.9(8) . . . . ?
P1 O1 C14 C13 -17.6(11) . . . . ?
P1 O1 C14 C15 167.7(7) . . . . ?
C13 C14 C15 C17A 143.8(9) . . . . ?
O1 C14 C15 C17A -42.0(12) . . . . ?
C13 C14 C15 C16B 177.5(11) . . . . ?
O1 C14 C15 C16B -8.3(15) . . . . ?
N1 P2 C22 C27 92.3(6) . . . . ?
C13 P2 C22 C27 -16.9(6) . . . . ?
C28 P2 C22 C27 -138.9(6) . . . . ?
Rh1 P2 C22 C27 30.8(7) . . . . ?
N1 P2 C22 C23 -87.0(7) . . . . ?
C13 P2 C22 C23 163.8(6) . . . . ?
C28 P2 C22 C23 41.7(7) . . . . ?
Rh1 P2 C22 C23 -148.5(5) . . . . ?
C27 C22 C23 C24 -1.7(12) . . . . ?
P2 C22 C23 C24 177.6(7) . . . . ?
C22 C23 C24 C25 4.0(14) . . . . ?
C23 C24 C25 C26 -4.2(13) . . . . ?
C24 C25 C26 C27 2.1(13) . . . . ?
C23 C22 C27 C26 -0.3(11) . . . . ?
P2 C22 C27 C26 -179.7(6) . . . . ?
C25 C26 C27 C22 0.1(12) . . . . ?
N1 P2 C28 C29 -3.3(6) . . . . ?
C13 P2 C28 C29 102.8(6) . . . . ?
C22 P2 C28 C29 -136.3(6) . . . . ?
Rh1 P2 C28 C29 54.6(7) . . . . ?
N1 P2 C28 C33 -177.3(5) . . . . ?
C13 P2 C28 C33 -71.2(6) . . . . ?
C22 P2 C28 C33 49.7(6) . . . . ?
Rh1 P2 C28 C33 -119.5(5) . . . . ?
C33 C28 C29 C30 2.7(10) . . . . ?
P2 C28 C29 C30 -171.0(5) . . . . ?
C28 C29 C30 C31B 2.0(11) . . . . ?
C29 C30 C31B C32 -5.7(15) . . . . ?
C30 C31B C32 C33 4.6(18) . . . . ?
C31B C32 C33 C28 0.1(16) . . . . ?
C29 C28 C33 C32 -3.8(12) . . . . ?
P2 C28 C33 C32 170.2(7) . . . . ?
P2 N1 C34 C39 -153.6(5) . . . . ?
Rh1 N1 C34 C39 -5.5(8) . . . . ?
P2 N1 C34 C35 29.6(8) . . . . ?
Rh1 N1 C34 C35 177.7(5) . . . . ?
C39 C34 C35 C36 2.2(9) . . . . ?
N1 C34 C35 C36 179.0(6) . . . . ?
C34 C35 C36 C37 -0.1(11) . . . . ?
C35 C36 C37 C38 -1.7(12) . . . . ?
C35 C36 C37 C40 178.0(8) . . . . ?
C36 C37 C38 C39 1.5(11) . . . . ?
C40 C37 C38 C39 -178.3(8) . . . . ?
N1 C34 C39 C38 -179.4(6) . . . . ?
C35 C34 C39 C38 -2.5(9) . . . . ?
C37 C38 C39 C34 0.7(10) . . . . ?
N2 P3 C41 C42 -10.2(7) . . . . ?
C47 P3 C41 C42 -121.5(6) . . . . ?
Rh1 P3 C41 C42 111.1(6) . . . . ?
N2 P3 C41 C46 168.9(6) . . . . ?
C47 P3 C41 C46 57.6(7) . . . . ?
Rh1 P3 C41 C46 -69.8(7) . . . . ?
C46 C41 C42 C43 2.0(11) . . . . ?
P3 C41 C42 C43 -178.9(6) . . . . ?
C41 C42 C43 C44 -2.6(11) . . . . ?
C42 C43 C44 C45 1.1(11) . . . . ?
C43 C44 C45 C46 0.9(11) . . . . ?
C44 C45 C46 C41 -1.6(12) . . . . ?
C42 C41 C46 C45 0.1(11) . . . . ?
P3 C41 C46 C45 -179.0(6) . . . . ?
N2 P3 C47 C52 78.9(5) . . . . ?
C41 P3 C47 C52 -170.0(5) . . . . ?
Rh1 P3 C47 C52 -39.7(5) . . . . ?
N2 P3 C47 C48 -100.0(6) . . . . ?
C41 P3 C47 C48 11.1(6) . . . . ?
Rh1 P3 C47 C48 141.5(5) . . . . ?
C52 C47 C48 C49 2.7(10) . . . . ?
P3 C47 C48 C49 -178.4(5) . . . . ?
C47 C48 C49 C50 -0.2(11) . . . . ?
C48 C49 C50 C51 -1.5(12) . . . . ?
C49 C50 C51 C52 0.5(11) . . . . ?
C50 C51 C52 C47 2.2(10) . . . . ?
C48 C47 C52 C51 -3.7(9) . . . . ?
P3 C47 C52 C51 177.3(5) . . . . ?
P3 N2 C53 C54 51.6(8) . . . . ?
P3 N2 C53 C58 -130.7(5) . . . . ?
C58 C53 C54 C55 0.9(10) . . . . ?
N2 C53 C54 C55 178.6(6) . . . . ?
C53 C54 C55 C56 -0.1(12) . . . . ?
C54 C55 C56 C57 0.2(13) . . . . ?
C54 C55 C56 C59B 175.8(9) . . . . ?
C55 C56 C57 C58 -1.2(13) . . . . ?
C59B C56 C57 C58 -176.9(9) . . . . ?
C56 C57 C58 C53 2.2(13) . . . . ?
C54 C53 C58 C57 -2.0(11) . . . . ?
N2 C53 C58 C57 -179.8(7) . . . . ?
C14 C15 C17A C16A -83.8(9) . . . . ?
C14 C15 C17A C21A 93.6(10) . . . . ?
C15 C17A C16A C18A 177.6(8) . . . . ?
C21A C17A C16A C18A 0.0 . . . . ?
C17A C16A C18A C19A 0.0 . . . . ?
C16A C18A C19A C20A 0.0 . . . . ?
C18A C19A C20A C21A 0.0 . . . . ?
C19A C20A C21A C17A 0.0 . . . . ?
C15 C17A C21A C20A -177.3(9) . . . . ?
C16A C17A C21A C20A 0.0 . . . . ?
C14 C15 C16B C17B -130.4(16) . . . . ?
C14 C15 C16B C21B 65.1(15) . . . . ?
C21B C16B C17B C18B 1(2) . . . . ?
C15 C16B C17B C18B -161.8(15) . . . . ?
C16B C17B C18B C19B -2(2) . . . . ?
C17B C18B C19B C20B 1(2) . . . . ?
C18B C19B C20B C21B 1(2) . . . . ?
C19B C20B C21B C16B -2(2) . . . . ?
C17B C16B C21B C20B 1(2) . . . . ?
C15 C16B C21B C20B 167.3(11) . . . . ?
